data_7133324
loop_
_publ_author_name
'Katzer, Nicholas J.'
'Kaur, Mandeep'
'Sen, Asmita'
'Nimaiyar, Rupal'
'Autschbach, Jochen'
'Arnold, Polly L.'
'Hintermair, Ulrich'

_publ_section_title
;
 Tetraphenylpentalenide organolanthanide complexes.
;
_journal_issue 72
_journal_name_full 'Chemical communications (Cambridge, England)'
_journal_page_first 9749
_journal_page_last 9752
_journal_paper_doi 10.1039/d4cc02570a
_journal_volume 60
_journal_year 2024
_chemical_formula_moiety 'C64 H44 Ce, C16 H40 K O8'
_chemical_formula_sum 'C80 H84 Ce K O8'
_chemical_formula_weight 1352.69
_space_group_crystal_system monoclinic
_space_group_IT_number 13
_space_group_name_Hall '-P 2yac'
_space_group_name_H-M_alt 'P 1 2/n 1'
_atom_sites_solution_hydrogens geom
_atom_sites_solution_primary dual
_audit_creation_date 2023-09-14
_audit_creation_method
;
Olex2 1.5
(compiled 2023.08.24 svn.re1ec1418 for OlexSys, GUI svn.r6817)
;
_audit_update_record
;
2024-05-23 deposited with the CCDC.	2024-07-09 downloaded from the CCDC.
;
_cell_angle_alpha 90
_cell_angle_beta 94.0560(10)
_cell_angle_gamma 90
_cell_formula_units_Z 2
_cell_length_a 15.84690(10)
_cell_length_b 10.17870(10)
_cell_length_c 21.4308(2)
_cell_measurement_reflns_used 44064
_cell_measurement_temperature 100.00(11)
_cell_measurement_theta_max 79.5520
_cell_measurement_theta_min 3.3650
_cell_volume 3448.15(5)
_computing_cell_refinement 'CrysAlisPro 1.171.42.99a (Rigaku OD, 2023)'
_computing_data_collection 'CrysAlisPro 1.171.42.99a (Rigaku OD, 2023)'
_computing_data_reduction 'CrysAlisPro 1.171.42.99a (Rigaku OD, 2023)'
_computing_molecular_graphics 'Olex2 1.5 (Dolomanov et al., 2009)'
_computing_publication_material 'Olex2 1.5 (Dolomanov et al., 2009)'
_computing_structure_refinement 'SHELXL 2018/3 (Sheldrick, 2015)'
_computing_structure_solution 'SHELXT 2018/2 (Sheldrick, 2018)'
_diffrn_ambient_environment N~2~
_diffrn_ambient_temperature 100.00(11)
_diffrn_detector 'Hybrid Pixel Array Detector'
_diffrn_detector_area_resol_mean 10.0000
_diffrn_detector_type HyPix
_diffrn_measured_fraction_theta_full 1.000
_diffrn_measured_fraction_theta_max 0.998
_diffrn_measurement_details
;
List of Runs (angles in degrees, time in seconds):

  # Type    Start    End  Width  t~exp~   \w     \q     \k     \f   Frames
#--------------------------------------------------------------------------
  1  \w    -56.00  25.00   0.50    1.47    --  -47.94  57.00 -90.00  162
  2  \w     -2.00  26.00   0.50    1.47    --  -47.94  19.00 -90.00   56
  3  \w    -63.00  25.00   0.50    1.47    --  -47.94  57.00  30.00  176
  4  \w   -118.00 -86.00   0.50    1.47    --  -47.94 -46.00-156.31   64
  5  \w    -62.00 -36.00   0.50    1.47    --  -47.94 -46.00-156.31   52
  6  \w    -16.00  19.00   0.50    1.47    --  -47.94  19.00 -30.00   70
  7  \w    -16.00  24.00   0.50    1.47    --  -47.94  19.00-180.00   80
  8  \w    -81.00 -33.00   0.50    1.47    --  -47.94 125.00  90.00   96
  9  \w    -85.00 -37.00   0.50    1.47    --  -47.94 -41.00 -95.88   96
 10  \w   -120.00 -94.00   0.50    1.47    --  -47.94 -41.00 -95.88   52
 11  \w    -26.00  -1.00   0.50    1.47    --   47.94 -19.00 -30.00   50
 12  \w     46.00  86.00   0.50    1.47    --   47.94-125.00 150.00   80
 13  \w   -139.00-106.00   0.50    5.89    --  -91.75 -61.00-150.00   66
 14  \w   -108.00 -80.00   0.50    5.89    --  -91.75 -45.00 -60.00   56
 15  \w    111.00 172.00   0.50    5.89    --  113.25  77.00  60.00  122
 16  \w     56.00  94.00   0.50    5.89    --  113.25 -94.00  60.00   76
 17  \w     83.00 111.00   0.50    5.89    --  113.25 -82.00  51.08   56
 18  \w    150.00 175.00   0.50    5.89    --  113.25  77.00 150.00   50
 19  \w    104.00 129.00   0.50    5.89    --  113.25  15.00  30.00   50
 20  \w    146.00 178.00   0.50    5.89    --  113.25 103.00-165.77   64
 21  \w     48.00 107.00   0.50    5.89    --  113.25-105.00 -84.56  118
 22  \w    102.00 136.00   0.50    5.89    --  113.25  30.00  30.00   68
 23  \w    132.00 158.00   0.50    5.89    --  113.25  15.00  30.00   52
 24  \w     42.00  74.00   0.50    5.89    --  113.25 -94.00 -60.00   64
 25  \w     79.00 106.00   0.50    5.89    --  113.25 -94.00 -60.00   54
 26  \w    127.00 165.00   0.50    5.89    --  113.25 125.00 -90.00   76
 27  \w     43.00  71.00   0.50    5.89    --  113.25 -77.00-180.00   56
 28  \w    103.00 129.00   0.50    5.89    --  113.25 -77.00-180.00   52
 29  \w     42.00  67.00   0.50    5.89    --  113.25 -61.00 -60.00   50
 30  \w     85.00 111.00   0.50    5.89    --  113.25-125.00 -30.00   52
 31  \w     42.00 104.00   0.50    5.89    --  113.25 -94.00-120.00  124
 32  \w     43.00  68.00   0.50    5.89    --  113.25 -61.00   0.00   50
 33  \w    134.00 163.00   0.50    5.89    --  113.25  15.00-120.00   58
 34  \w     48.00  84.00   0.50    5.89    --  113.25-125.00 -60.00   72
 35  \w     71.00 106.00   0.50    5.89    --  113.25 -94.00-180.00   70
 36  \w    109.00 139.00   0.50    5.89    --  113.25 -86.00  94.10   60
 37  \w     42.00  67.00   0.50    5.89    --  113.25 -94.00-180.00   50
 38  \w    111.00 141.00   0.50    5.89    --  113.25  77.00-180.00   60
 39  \w    110.00 139.00   0.50    5.89    --  113.25  77.00-120.00   58
 40  \w    114.00 139.00   0.50    5.89    --  113.25  61.00-180.00   50
 41  \w    101.00 166.00   0.50    5.89    --  113.25  45.00  60.00  130
 42  \w    123.00 149.00   0.50    5.89    --  113.25  30.00 150.00   52
 43  \w     49.00 106.00   0.50    5.89    --  113.25 -94.00  90.00  114
 44  \w     56.00  82.00   0.50    5.89    --  113.25 -77.00 -60.00   52
 45  \w    120.00 168.00   0.50    5.89    --  113.25  77.00 -90.00   96
 46  \w     91.00 131.00   0.50    5.89    --  113.25 -77.00  60.00   80
 47  \w    148.00 174.00   0.50    5.89    --  113.25  30.00  30.00   52
 48  \w     42.00  70.00   0.50    5.89    --  113.25 -61.00-150.00   56
 49  \w     81.00 106.00   0.50    5.89    --  113.25 -94.00  30.00   50
 50  \w     43.00  68.00   0.50    5.89    --  113.25 -77.00 -90.00   50
 51  \w    100.00 126.00   0.50    5.89    --  113.25 -77.00 -90.00   52
 52  \w     43.00  73.00   0.50    5.89    --  113.25 -77.00 -30.00   60
 53  \w     92.00 121.00   0.50    5.89    --  113.25 -77.00 -30.00   58
 54  \w     76.00 106.00   0.50    5.89    --  113.25 -94.00 150.00   60
 55  \w    105.00 145.00   0.50    5.89    --  113.25  45.00-120.00   80
 56  \w     42.00  71.00   0.50    5.89    --  113.25 -61.00  90.00   58
 57  \w    141.00 167.00   0.50    5.89    --  113.25 125.00-120.00   52
 58  \w    145.00 177.00   0.50    5.89    --  113.25  77.00-150.00   64
 59  \w    123.00 157.00   0.50    5.89    --  113.25  45.00 -30.00   68
 60  \w     53.00 110.00   0.50    5.89    --  113.25-125.00 120.00  114
 61  \w     46.00  73.00   0.50    5.89    --  113.25 -77.00   0.00   54
 62  \w     42.00  67.00   0.50    5.89    --  113.25 -61.00 150.00   50
 63  \w     44.00  85.00   0.50    5.89    --  113.25-125.00 150.00   82
 64  \w     98.00 123.00   0.50    5.89    --  113.25 125.00-150.00   50
 65  \w    103.00 159.00   0.50    5.89    --  113.25  45.00 150.00  112
 66  \w    108.00 134.00   0.50    5.89    --  113.25  61.00  30.00   52
 67  \w     64.00 105.00   0.50    5.89    --  113.25 -94.00   0.00   82
 68  \w    135.00 161.00   0.50    5.89    --  113.25 125.00-150.00   52
 69  \w    102.00 170.00   0.50    5.89    --  113.25 125.00   0.00  136
 70  \w    102.00 151.00   0.50    5.89    --  113.25  15.00 -30.00   98
 71  \w    110.00 160.00   0.50    5.89    --  113.25  77.00 -30.00  100
 72  \w    142.00 168.00   0.50    5.89    --  113.25  30.00  90.00   52
 73  \w     95.00 121.00   0.50    5.89    --  113.25 125.00 -30.00   52
 74  \w    153.00 178.00   0.50    5.89    --  113.25  61.00   0.00   50
 75  \w     55.00  94.00   0.50    5.89    --  113.25 -94.00-150.00   78
 76  \w     46.00  77.00   0.50    5.89    --  113.25 -94.00 -30.00   62
 77  \w     50.00  82.00   0.50    5.89    --  113.25-125.00-150.00   64
 78  \w    107.00 144.00   0.50    5.89    --  113.25  61.00   0.00   74
 79  \w     55.00  80.00   0.50    5.89    --  113.25 -77.00  30.00   50
 80  \w     42.00  67.00   0.50    5.89    --  113.25 -61.00 -30.00   50
 81  \w    113.00 139.00   0.50    5.89    --  113.25  99.00 -32.56   52
 82  \w     45.00  71.00   0.50    5.89    --  113.25 -61.00 120.00   52
 83  \w    127.00 153.00   0.50    5.89    --  113.25  61.00-120.00   52
 84  \w    103.00 148.00   0.50    5.89    --  113.25  45.00 120.00   90
 85  \w    108.00 152.00   0.50    5.89    --  113.25  30.00 -30.00   88
 86  \w     50.00  76.00   0.50    5.89    --  113.25 -86.00  94.10   52
 87  \w    100.00 125.00   0.50    5.89    --  113.25 125.00  60.00   50
 88  \w    141.00 167.00   0.50    5.89    --  113.25 125.00  60.00   52
 89  \w     65.00  91.00   0.50    5.89    --  113.25 -77.00-150.00   52
 90  \w     73.00 106.00   0.50    5.89    --  113.25 -99.00 -20.49   66
 91  \w    108.00 133.00   0.50    5.89    --  113.25 -77.00  90.00   50
 92  \w     51.00  76.00   0.50    5.89    --  113.25 -77.00 120.00   50
 93  \w     68.00 106.00   0.50    5.89    --  113.25 -97.00 131.03   76
;
_diffrn_measurement_device 'four-circle diffractometer'
_diffrn_measurement_device_type 'XtaLAB Synergy, Dualflex, HyPix'
_diffrn_measurement_method '\w scans'
_diffrn_orient_matrix_type 'CrysAlisPro convention (1999,Acta A55,543-557)'
_diffrn_orient_matrix_UB_11 0.0877284000
_diffrn_orient_matrix_UB_12 -0.0471973000
_diffrn_orient_matrix_UB_13 0.0263925000
_diffrn_orient_matrix_UB_21 0.0241870000
_diffrn_orient_matrix_UB_22 -0.0308767000
_diffrn_orient_matrix_UB_23 -0.0668321000
_diffrn_orient_matrix_UB_31 0.0347754000
_diffrn_orient_matrix_UB_32 0.1404739000
_diffrn_orient_matrix_UB_33 -0.0057747000
_diffrn_radiation_monochromator mirror
_diffrn_radiation_probe x-ray
_diffrn_radiation_type 'Cu K\a'
_diffrn_radiation_wavelength 1.54184
_diffrn_reflns_av_R_equivalents 0.0666
_diffrn_reflns_av_unetI/netI 0.0279
_diffrn_reflns_Laue_measured_fraction_full 1.000
_diffrn_reflns_Laue_measured_fraction_max 0.998
_diffrn_reflns_limit_h_max 20
_diffrn_reflns_limit_h_min -20
_diffrn_reflns_limit_k_max 12
_diffrn_reflns_limit_k_min -10
_diffrn_reflns_limit_l_max 27
_diffrn_reflns_limit_l_min -27
_diffrn_reflns_number 75093
_diffrn_reflns_point_group_measured_fraction_full 1.000
_diffrn_reflns_point_group_measured_fraction_max 0.998
_diffrn_reflns_theta_full 67.684
_diffrn_reflns_theta_max 79.960
_diffrn_reflns_theta_min 3.358
_diffrn_source 'micro-focus sealed X-ray tube'
_diffrn_source_type 'PhotonJet (Cu) X-ray Source'
_exptl_absorpt_coefficient_mu 6.077
_exptl_absorpt_correction_T_max 1.000
_exptl_absorpt_correction_T_min 0.342
_exptl_absorpt_correction_type gaussian
_exptl_absorpt_process_details
;
CrysAlisPro 1.171.42.99a (Rigaku Oxford Diffraction, 2023)
Numerical absorption correction based on gaussian integration over
a multifaceted crystal model
Empirical absorption correction using spherical harmonics,
implemented in SCALE3 ABSPACK scaling algorithm.
;
_exptl_crystal_colour gold
_exptl_crystal_density_diffrn 1.303
_exptl_crystal_description needle
_exptl_crystal_F_000 1410
_exptl_crystal_size_max 0.6
_exptl_crystal_size_mid 0.07
_exptl_crystal_size_min 0.03
_refine_diff_density_max 0.403
_refine_diff_density_min -0.974
_refine_diff_density_rms 0.064
_refine_ls_extinction_method none
_refine_ls_goodness_of_fit_ref 1.073
_refine_ls_hydrogen_treatment constr
_refine_ls_matrix_type full
_refine_ls_number_parameters 411
_refine_ls_number_reflns 7501
_refine_ls_number_restraints 0
_refine_ls_restrained_S_all 1.073
_refine_ls_R_factor_all 0.0348
_refine_ls_R_factor_gt 0.0334
_refine_ls_shift/su_max 0.001
_refine_ls_shift/su_mean 0.000
_refine_ls_structure_factor_coef Fsqd
_refine_ls_weighting_details 'w=1/[\s^2^(Fo^2^)+(0.0271P)^2^+4.3944P] where P=(Fo^2^+2Fc^2^)/3'
_refine_ls_weighting_scheme calc
_refine_ls_wR_factor_gt 0.0796
_refine_ls_wR_factor_ref 0.0803
_reflns_Friedel_coverage 0.000
_reflns_number_gt 7284
_reflns_number_total 7501
_reflns_threshold_expression 'I > 2\s(I)'
_cod_data_source_file d4cc02570a2.cif
_cod_data_source_block pla23085_refinalized
_cod_depositor_comments 'Adding full bibliography for 7133320--7133330.cif.'
_cod_database_code 7133324
_shelx_shelxl_version_number 2018/3
_chemical_oxdiff_formula 'Ce K O8 C96 H144'
_chemical_oxdiff_usercomment 'NJK-07-051 from DME'
_shelx_space_group_comment
;
The symmetry employed for this shelxl refinement is uniquely defined
by the following loop, which should always be used as a source of
symmetry information in preference to the above space-group names.
They are only intended as comments.
;
_shelx_estimated_absorpt_t_max 0.839
_shelx_estimated_absorpt_t_min 0.121
_olex2_refinement_description
;
1. Fixed Uiso
 At 1.2 times of:
  All C(H) groups, All C(H,H) groups
 At 1.5 times of:
  All C(H,H,H) groups
2.a Secondary CH2 refined with riding coordinates:
 C34(H34A,H34B), C35(H35A,H35B), C39(H39A,H39B), C38(H38A,H38B)
2.b Aromatic/amide H refined with riding coordinates:
 C10(H10), C5(H5), C2(H2), C22(H22), C20(H20), C11(H11), C26(H26), C14(H14),
 C28(H28), C23(H23), C19(H19), C32(H32), C13(H13), C16(H16), C25(H25), C31(H31),
  C24(H24), C17(H17), C29(H29), C30(H30), C18(H18), C12(H12)
2.c Idealised Me refined as rotating group:
 C40(H40A,H40B,H40C), C33(H33A,H33B,H33C), C36(H36A,H36B,H36C), C37(H37A,H37B,
 H37C)
;
_olex2_submission_special_instructions 'No special instructions were received'
_oxdiff_exptl_absorpt_empirical_details
;
Empirical correction (ABSPACK) includes:
- Absorption correction using spherical harmonics
- Frame scaling
;
_oxdiff_exptl_absorpt_empirical_full_max 1.485
_oxdiff_exptl_absorpt_empirical_full_min 0.741

loop_
_space_group_symop_operation_xyz
'x, y, z'
'-x+1/2, y, -z+1/2'
'-x, -y, -z'
'x-1/2, -y, z-1/2'

loop_
_atom_site_label
_atom_site_type_symbol
_atom_site_fract_x
_atom_site_fract_y
_atom_site_fract_z
_atom_site_U_iso_or_equiv
_atom_site_adp_type
_atom_site_occupancy
_atom_site_site_symmetry_order
_atom_site_calc_flag
_atom_site_refinement_flags_posn
_atom_site_refinement_flags_adp
_atom_site_refinement_flags_occupancy
_atom_site_disorder_assembly
_atom_site_disorder_group
Ce1 Ce 0.250000 0.41717(2) 0.250000 0.02185(6) Uani 1 2 d S T P . .
K1 K 0.750000 -0.07800(8) 0.250000 0.03247(15) Uani 1 2 d S T P . .
O1 O 0.63804(15) -0.2750(2) 0.21231(11) 0.0530(6) Uani 1 1 d . . . . .
O2 O 0.66308(15) -0.2213(3) 0.34033(11) 0.0593(6) Uani 1 1 d . . . . .
O4 O 0.81677(16) 0.0539(2) 0.36326(12) 0.0589(6) Uani 1 1 d . . . . .
O3 O 0.66533(15) 0.1296(3) 0.29920(13) 0.0649(7) Uani 1 1 d . . . . .
C9 C 0.41093(15) 0.2996(2) 0.12940(11) 0.0263(5) Uani 1 1 d . . . . .
C4 C 0.38166(14) 0.4929(2) 0.33873(11) 0.0252(4) Uani 1 1 d . . . . .
C10 C 0.36737(16) 0.2084(2) 0.08991(12) 0.0286(5) Uani 1 1 d . . . . .
H10 H 0.322346 0.158823 0.105096 0.034 Uiso 1 1 calc R U . . .
C21 C 0.36584(15) 0.5000(2) 0.40546(12) 0.0274(5) Uani 1 1 d . . . . .
C8 C 0.39953(14) 0.3801(2) 0.30030(11) 0.0243(4) Uani 1 1 d . . . . .
C27 C 0.38708(14) 0.6570(2) 0.18216(12) 0.0275(5) Uani 1 1 d . . . . .
C5 C 0.38097(14) 0.6029(2) 0.29817(12) 0.0274(5) Uani 1 1 d . . . . .
H5 H 0.372567 0.690861 0.311258 0.033 Uiso 1 1 calc R U . . .
C3 C 0.37802(14) 0.2413(2) 0.29734(11) 0.0242(4) Uani 1 1 d . . . . .
C15 C 0.37456(14) 0.1469(2) 0.34833(11) 0.0258(5) Uani 1 1 d . . . . .
C2 C 0.37326(14) 0.2075(2) 0.23351(11) 0.0236(4) Uani 1 1 d . . . . .
H2 H 0.358790 0.122386 0.218031 0.028 Uiso 1 1 calc R U . . .
C22 C 0.40430(18) 0.5977(3) 0.44355(13) 0.0357(6) Uani 1 1 d . . . . .
H22 H 0.441708 0.658542 0.426295 0.043 Uiso 1 1 calc R U . . .
C20 C 0.33083(16) 0.0269(2) 0.34062(13) 0.0312(5) Uani 1 1 d . . . . .
H20 H 0.300390 0.008030 0.301878 0.037 Uiso 1 1 calc R U . . .
C6 C 0.39424(15) 0.5665(2) 0.23597(12) 0.0261(5) Uani 1 1 d . . . . .
C11 C 0.38936(18) 0.1897(3) 0.02879(12) 0.0345(5) Uani 1 1 d . . . . .
H11 H 0.359157 0.127713 0.002690 0.041 Uiso 1 1 calc R U . . .
C26 C 0.31004(16) 0.4137(2) 0.43268(12) 0.0310(5) Uani 1 1 d . . . . .
H26 H 0.283159 0.346462 0.407770 0.037 Uiso 1 1 calc R U . . .
C7 C 0.40857(14) 0.4261(2) 0.23719(11) 0.0252(4) Uani 1 1 d . . . . .
C1 C 0.39257(14) 0.3153(2) 0.19488(11) 0.0240(4) Uani 1 1 d . . . . .
C14 C 0.47665(16) 0.3713(2) 0.10486(13) 0.0324(5) Uani 1 1 d . . . . .
H14 H 0.506761 0.434279 0.130440 0.039 Uiso 1 1 calc R U . . .
C28 C 0.35406(16) 0.6155(2) 0.12317(12) 0.0302(5) Uani 1 1 d . . . . .
H28 H 0.338090 0.526202 0.117242 0.036 Uiso 1 1 calc R U . . .
C23 C 0.3884(2) 0.6068(3) 0.50652(14) 0.0426(6) Uani 1 1 d . . . . .
H23 H 0.415780 0.672733 0.531957 0.051 Uiso 1 1 calc R U . . .
C19 C 0.3316(2) -0.0639(3) 0.38879(15) 0.0417(7) Uani 1 1 d . . . . .
H19 H 0.302083 -0.144640 0.382726 0.050 Uiso 1 1 calc R U . . .
C32 C 0.40931(16) 0.7896(2) 0.18917(14) 0.0338(5) Uani 1 1 d . . . . .
H32 H 0.430556 0.821212 0.228934 0.041 Uiso 1 1 calc R U . . .
C13 C 0.49853(18) 0.3518(3) 0.04392(13) 0.0375(6) Uani 1 1 d . . . . .
H13 H 0.543484 0.401048 0.028396 0.045 Uiso 1 1 calc R U . . .
C16 C 0.41879(18) 0.1705(3) 0.40602(13) 0.0353(5) Uani 1 1 d . . . . .
H16 H 0.449239 0.250375 0.412269 0.042 Uiso 1 1 calc R U . . .
C25 C 0.2932(2) 0.4242(3) 0.49517(13) 0.0396(6) Uani 1 1 d . . . . .
H25 H 0.254490 0.365412 0.512419 0.047 Uiso 1 1 calc R U . . .
C31 C 0.40070(19) 0.8756(3) 0.13876(15) 0.0410(7) Uani 1 1 d . . . . .
H31 H 0.417166 0.964820 0.144261 0.049 Uiso 1 1 calc R U . . .
C24 C 0.3328(2) 0.5205(3) 0.53237(14) 0.0451(7) Uani 1 1 d . . . . .
H24 H 0.322022 0.527258 0.575298 0.054 Uiso 1 1 calc R U . . .
C17 C 0.4191(3) 0.0797(3) 0.45435(14) 0.0506(8) Uani 1 1 d . . . . .
H17 H 0.449393 0.097957 0.493245 0.061 Uiso 1 1 calc R U . . .
C29 C 0.34408(19) 0.7021(3) 0.07297(14) 0.0386(6) Uani 1 1 d . . . . .
H29 H 0.320665 0.672093 0.033494 0.046 Uiso 1 1 calc R U . . .
C30 C 0.3684(2) 0.8327(3) 0.08066(15) 0.0441(7) Uani 1 1 d . . . . .
H30 H 0.362929 0.891863 0.046327 0.053 Uiso 1 1 calc R U . . .
C18 C 0.3753(3) -0.0376(3) 0.44590(15) 0.0534(9) Uani 1 1 d . . . . .
H18 H 0.375211 -0.099721 0.478994 0.064 Uiso 1 1 calc R U . . .
C12 C 0.45512(19) 0.2610(3) 0.00561(13) 0.0386(6) Uani 1 1 d . . . . .
H12 H 0.470161 0.247564 -0.036044 0.046 Uiso 1 1 calc R U . . .
C34 C 0.6160(2) -0.3676(4) 0.25808(18) 0.0571(9) Uani 1 1 d . . . . .
H34A H 0.664439 -0.426889 0.268757 0.068 Uiso 1 1 calc R U . . .
H34B H 0.567573 -0.421483 0.241401 0.068 Uiso 1 1 calc R U . . .
C40 C 0.9032(2) 0.0409(4) 0.3825(2) 0.0669(11) Uani 1 1 d . . . . .
H40A H 0.919911 -0.051510 0.379812 0.100 Uiso 1 1 calc R U . . .
H40B H 0.913005 0.071191 0.425862 0.100 Uiso 1 1 calc R U . . .
H40C H 0.936945 0.094006 0.355372 0.100 Uiso 1 1 calc R U . . .
C35 C 0.5931(2) -0.2956(4) 0.31508(18) 0.0630(10) Uani 1 1 d . . . . .
H35A H 0.544797 -0.236218 0.304174 0.076 Uiso 1 1 calc R U . . .
H35B H 0.575650 -0.359079 0.346699 0.076 Uiso 1 1 calc R U . . .
C33 C 0.6427(3) -0.3352(4) 0.15333(18) 0.0673(11) Uani 1 1 d . . . . .
H33A H 0.663845 -0.271684 0.123818 0.101 Uiso 1 1 calc R U . . .
H33B H 0.586263 -0.365200 0.137897 0.101 Uiso 1 1 calc R U . . .
H33C H 0.681198 -0.410544 0.157325 0.101 Uiso 1 1 calc R U . . .
C36 C 0.6439(3) -0.1546(5) 0.39613(18) 0.0740(12) Uani 1 1 d . . . . .
H36A H 0.692644 -0.101493 0.411403 0.111 Uiso 1 1 calc R U . . .
H36B H 0.631155 -0.219179 0.428062 0.111 Uiso 1 1 calc R U . . .
H36C H 0.594781 -0.097451 0.387251 0.111 Uiso 1 1 calc R U . . .
C37 C 0.5762(3) 0.1407(6) 0.2874(3) 0.0983(19) Uani 1 1 d . . . . .
H37A H 0.557793 0.086749 0.251106 0.147 Uiso 1 1 calc R U . . .
H37B H 0.561313 0.232735 0.278893 0.147 Uiso 1 1 calc R U . . .
H37C H 0.548204 0.110375 0.324091 0.147 Uiso 1 1 calc R U . . .
C39 C 0.7901(3) 0.1865(4) 0.3611(2) 0.0760(12) Uani 1 1 d . . . . .
H39A H 0.814751 0.231712 0.325713 0.091 Uiso 1 1 calc R U . . .
H39B H 0.810516 0.231597 0.400235 0.091 Uiso 1 1 calc R U . . .
C38 C 0.6959(3) 0.1940(5) 0.3533(3) 0.0885(15) Uani 1 1 d . . . . .
H38A H 0.671482 0.153499 0.389931 0.106 Uiso 1 1 calc R U . . .
H38B H 0.678083 0.287225 0.351128 0.106 Uiso 1 1 calc R U . . .

loop_
_atom_site_aniso_label
_atom_site_aniso_U_11
_atom_site_aniso_U_22
_atom_site_aniso_U_33
_atom_site_aniso_U_23
_atom_site_aniso_U_13
_atom_site_aniso_U_12
Ce1 0.01997(9) 0.01606(9) 0.02978(9) 0.000 0.00357(6) 0.000
K1 0.0264(3) 0.0391(4) 0.0322(3) 0.000 0.0039(3) 0.000
O1 0.0544(13) 0.0558(13) 0.0478(12) 0.0083(10) -0.0039(10) -0.0203(11)
O2 0.0437(12) 0.0904(19) 0.0445(12) 0.0076(12) 0.0079(10) -0.0086(12)
O4 0.0548(14) 0.0537(14) 0.0657(15) -0.0153(12) -0.0123(11) -0.0019(11)
O3 0.0447(13) 0.0828(19) 0.0682(16) -0.0086(14) 0.0110(11) 0.0212(12)
C9 0.0290(11) 0.0186(10) 0.0321(12) 0.0011(9) 0.0078(9) 0.0057(9)
C4 0.0236(10) 0.0207(10) 0.0311(12) -0.0047(9) 0.0004(9) -0.0026(8)
C10 0.0339(12) 0.0208(11) 0.0317(12) 0.0009(9) 0.0068(10) 0.0061(9)
C21 0.0296(11) 0.0211(11) 0.0315(12) -0.0030(9) 0.0008(9) -0.0004(9)
C8 0.0246(10) 0.0145(10) 0.0341(12) -0.0015(8) 0.0043(9) -0.0024(8)
C27 0.0247(11) 0.0195(11) 0.0395(13) 0.0025(9) 0.0106(9) 0.0005(8)
C5 0.0248(11) 0.0180(10) 0.0395(13) -0.0040(9) 0.0033(9) -0.0039(8)
C3 0.0204(10) 0.0195(10) 0.0329(12) 0.0003(9) 0.0023(8) 0.0015(8)
C15 0.0260(11) 0.0201(11) 0.0319(12) 0.0003(9) 0.0052(9) 0.0050(8)
C2 0.0223(10) 0.0161(10) 0.0329(12) -0.0010(8) 0.0053(9) 0.0034(8)
C22 0.0397(14) 0.0276(12) 0.0399(14) -0.0047(11) 0.0029(11) -0.0077(10)
C20 0.0305(12) 0.0232(11) 0.0411(14) 0.0033(10) 0.0101(10) 0.0033(9)
C6 0.0263(11) 0.0144(10) 0.0382(13) 0.0001(9) 0.0071(9) -0.0014(8)
C11 0.0456(15) 0.0258(12) 0.0322(13) -0.0001(10) 0.0019(11) 0.0096(11)
C26 0.0366(13) 0.0229(11) 0.0338(12) -0.0050(9) 0.0044(10) -0.0031(10)
C7 0.0245(10) 0.0179(10) 0.0336(12) -0.0008(9) 0.0048(9) -0.0007(8)
C1 0.0225(10) 0.0170(10) 0.0331(12) 0.0000(9) 0.0064(9) 0.0008(8)
C14 0.0340(13) 0.0226(11) 0.0417(14) 0.0013(10) 0.0108(10) 0.0015(9)
C28 0.0338(12) 0.0201(11) 0.0381(13) 0.0022(9) 0.0131(10) 0.0030(9)
C23 0.0566(17) 0.0336(14) 0.0373(14) -0.0101(11) 0.0004(12) -0.0085(13)
C19 0.0527(17) 0.0219(12) 0.0538(17) 0.0037(11) 0.0264(14) 0.0010(11)
C32 0.0337(13) 0.0173(11) 0.0515(16) 0.0011(10) 0.0109(11) 0.0006(9)
C13 0.0411(14) 0.0307(13) 0.0426(15) 0.0079(11) 0.0167(12) 0.0076(11)
C16 0.0446(14) 0.0265(12) 0.0346(13) 0.0004(10) 0.0020(11) 0.0071(11)
C25 0.0507(16) 0.0326(14) 0.0364(14) -0.0021(11) 0.0100(12) -0.0059(12)
C31 0.0423(15) 0.0235(12) 0.0596(18) 0.0066(12) 0.0205(13) 0.0044(11)
C24 0.066(2) 0.0395(15) 0.0304(14) -0.0066(12) 0.0053(13) -0.0043(14)
C17 0.083(2) 0.0371(15) 0.0316(14) 0.0022(12) 0.0056(14) 0.0154(15)
C29 0.0479(15) 0.0311(13) 0.0385(14) 0.0036(11) 0.0148(12) 0.0127(11)
C30 0.0554(17) 0.0285(13) 0.0515(17) 0.0153(12) 0.0260(14) 0.0134(12)
C18 0.090(3) 0.0330(15) 0.0400(16) 0.0127(12) 0.0246(16) 0.0128(16)
C12 0.0478(15) 0.0375(14) 0.0317(13) 0.0069(11) 0.0119(11) 0.0156(12)
C34 0.0404(16) 0.058(2) 0.071(2) 0.0194(18) -0.0052(15) -0.0153(15)
C40 0.056(2) 0.068(2) 0.073(3) 0.015(2) -0.0219(18) -0.0181(18)
C35 0.0383(16) 0.087(3) 0.064(2) 0.026(2) 0.0052(15) -0.0104(17)
C33 0.075(3) 0.069(2) 0.055(2) -0.0040(18) -0.0146(18) -0.028(2)
C36 0.074(3) 0.105(3) 0.045(2) 0.015(2) 0.0179(18) 0.009(2)
C37 0.050(2) 0.152(5) 0.094(4) 0.027(4) 0.020(2) 0.044(3)
C39 0.084(3) 0.056(2) 0.087(3) -0.031(2) -0.002(2) 0.001(2)
C38 0.094(3) 0.079(3) 0.094(3) -0.030(3) 0.013(3) 0.032(3)

loop_
_atom_type_symbol
_atom_type_description
_atom_type_scat_dispersion_real
_atom_type_scat_dispersion_imag
_atom_type_scat_source
C C 0.0181 0.0091 'International Tables Vol C Tables 4.2.6.8 and 6.1.1.4'
H H 0.0000 0.0000 'International Tables Vol C Tables 4.2.6.8 and 6.1.1.4'
Ce Ce -1.8482 9.6596 'International Tables Vol C Tables 4.2.6.8 and 6.1.1.4'
K K 0.3868 1.0657 'International Tables Vol C Tables 4.2.6.8 and 6.1.1.4'
O O 0.0492 0.0322 'International Tables Vol C Tables 4.2.6.8 and 6.1.1.4'

loop_
_exptl_crystal_face_index_h
_exptl_crystal_face_index_k
_exptl_crystal_face_index_l
_exptl_crystal_face_perp_dist
1 0 -2 0.0198
-1 0 2 0.0367
1 0 0 0.0213
-1 0 0 0.0051
2 1 0 0.1108
2 2 1 0.1456
-1 -2 1 0.3846
2 0 1 0.0318
0 2 1 0.1661
-1 0 -1 0.0097

loop_
_geom_angle_atom_site_label_1
_geom_angle_atom_site_label_2
_geom_angle_atom_site_label_3
_geom_angle
_geom_angle_site_symmetry_1
_geom_angle_site_symmetry_3
_geom_angle_publ_flag
C4 Ce1 C4 148.39(9) . 2 ?
C4 Ce1 C3 152.44(7) 2 . ?
C4 Ce1 C3 57.11(7) . . ?
C4 Ce1 C3 57.11(7) 2 2 ?
C4 Ce1 C3 152.44(7) . 2 ?
C8 Ce1 C4 160.00(7) . 2 ?
C8 Ce1 C4 160.00(7) 2 . ?
C8 Ce1 C4 30.76(7) . . ?
C8 Ce1 C4 30.76(7) 2 2 ?
C8 Ce1 C8 163.04(10) 2 . ?
C8 Ce1 C3 132.38(7) . 2 ?
C8 Ce1 C3 30.68(6) 2 2 ?
C8 Ce1 C3 132.38(7) 2 . ?
C8 Ce1 C3 30.68(6) . . ?
C8 Ce1 C6 141.14(7) . 2 ?
C8 Ce1 C6 51.88(7) . . ?
C8 Ce1 C6 51.88(7) 2 2 ?
C8 Ce1 C6 141.14(7) 2 . ?
C8 Ce1 C1 120.95(7) 2 . ?
C8 Ce1 C1 51.48(7) . . ?
C8 Ce1 C1 51.48(7) 2 2 ?
C8 Ce1 C1 120.95(7) . 2 ?
C3 Ce1 C3 101.82(9) . 2 ?
C6 Ce1 C4 110.57(7) . 2 ?
C6 Ce1 C4 49.50(7) . . ?
C6 Ce1 C4 110.57(7) 2 . ?
C6 Ce1 C4 49.50(7) 2 2 ?
C6 Ce1 C3 151.50(7) . 2 ?
C6 Ce1 C3 79.12(7) 2 2 ?
C6 Ce1 C3 151.50(7) 2 . ?
C6 Ce1 C3 79.11(7) . . ?
C6 Ce1 C6 113.67(9) . 2 ?
C6 Ce1 C1 159.37(7) 2 . ?
C6 Ce1 C1 57.75(6) 2 2 ?
C6 Ce1 C1 159.37(7) . 2 ?
C6 Ce1 C1 57.75(6) . . ?
C7 Ce1 C4 51.45(7) 2 2 ?
C7 Ce1 C4 127.15(7) 2 . ?
C7 Ce1 C4 51.45(7) . . ?
C7 Ce1 C4 127.15(7) . 2 ?
C7 Ce1 C8 148.20(7) . 2 ?
C7 Ce1 C8 148.20(7) 2 . ?
C7 Ce1 C8 32.92(7) . . ?
C7 Ce1 C8 32.92(7) 2 2 ?
C7 Ce1 C3 132.00(7) . 2 ?
C7 Ce1 C3 51.37(7) 2 2 ?
C7 Ce1 C3 132.00(7) 2 . ?
C7 Ce1 C3 51.37(7) . . ?
C7 Ce1 C6 144.78(7) 2 . ?
C7 Ce1 C6 31.15(6) 2 2 ?
C7 Ce1 C6 31.15(6) . . ?
C7 Ce1 C6 144.77(7) . 2 ?
C7 Ce1 C7 175.92(10) 2 . ?
C7 Ce1 C1 30.99(7) 2 2 ?
C7 Ce1 C1 152.06(7) 2 . ?
C7 Ce1 C1 152.06(7) . 2 ?
C7 Ce1 C1 30.99(7) . . ?
C1 Ce1 C4 78.88(7) . . ?
C1 Ce1 C4 113.16(7) . 2 ?
C1 Ce1 C4 113.15(7) 2 . ?
C1 Ce1 C4 78.88(7) 2 2 ?
C1 Ce1 C3 101.07(6) . 2 ?
C1 Ce1 C3 49.03(7) . . ?
C1 Ce1 C3 49.03(7) 2 2 ?
C1 Ce1 C3 101.07(6) 2 . ?
C1 Ce1 C1 136.85(9) . 2 ?
O1 K1 O1 86.82(11) . 2_655 ?
O1 K1 O2 59.75(7) . . ?
O1 K1 O2 76.20(8) . 2_655 ?
O1 K1 O2 76.20(8) 2_655 . ?
O1 K1 O2 59.75(7) 2_655 2_655 ?
O1 K1 O4 140.21(7) . . ?
O1 K1 O4 140.21(7) 2_655 2_655 ?
O1 K1 O4 84.42(7) . 2_655 ?
O1 K1 O4 84.42(7) 2_655 . ?
O2 K1 O2 118.54(12) . 2_655 ?
O2 K1 O4 129.62(7) . 2_655 ?
O2 K1 O4 129.62(7) 2_655 . ?
O2 K1 O4 80.47(8) . . ?
O2 K1 O4 80.47(8) 2_655 2_655 ?
O4 K1 O4 124.97(11) . 2_655 ?
O3 K1 O1 110.43(8) . . ?
O3 K1 O1 110.43(8) 2_655 2_655 ?
O3 K1 O1 140.01(7) 2_655 . ?
O3 K1 O1 140.01(7) . 2_655 ?
O3 K1 O2 82.00(8) 2_655 2_655 ?
O3 K1 O2 157.47(9) 2_655 . ?
O3 K1 O2 82.00(8) . . ?
O3 K1 O2 157.47(9) . 2_655 ?
O3 K1 O4 78.86(8) 2_655 . ?
O3 K1 O4 78.86(8) . 2_655 ?
O3 K1 O4 58.94(8) 2_655 2_655 ?
O3 K1 O4 58.94(8) . . ?
O3 K1 O3 79.73(12) . 2_655 ?
C34 O1 K1 117.62(19) . . ?
C33 O1 K1 120.3(2) . . ?
C33 O1 C34 111.2(3) . . ?
C35 O2 K1 114.56(19) . . ?
C35 O2 C36 111.5(3) . . ?
C36 O2 K1 117.8(2) . . ?
C40 O4 K1 119.4(2) . . ?
C40 O4 C39 112.4(3) . . ?
C39 O4 K1 108.9(2) . . ?
C37 O3 K1 119.9(3) . . ?
C38 O3 K1 122.1(2) . . ?
C38 O3 C37 113.2(4) . . ?
C10 C9 C1 121.9(2) . . ?
C14 C9 C10 117.6(2) . . ?
C14 C9 C1 120.4(2) . . ?
C21 C4 Ce1 119.92(15) . . ?
C8 C4 Ce1 64.39(12) . . ?
C8 C4 C21 130.1(2) . . ?
C5 C4 Ce1 80.20(13) . . ?
C5 C4 C21 124.2(2) . . ?
C5 C4 C8 105.7(2) . . ?
C9 C10 H10 119.6 . . ?
C11 C10 C9 120.8(2) . . ?
C11 C10 H10 119.6 . . ?
C22 C21 C4 120.4(2) . . ?
C22 C21 C26 117.7(2) . . ?
C26 C21 C4 121.9(2) . . ?
C4 C8 Ce1 84.86(13) . . ?
C4 C8 C3 137.6(2) . . ?
C3 C8 Ce1 85.28(13) . . ?
C7 C8 Ce1 73.07(13) . . ?
C7 C8 C4 108.07(19) . . ?
C7 C8 C3 108.2(2) . . ?
C28 C27 C6 121.5(2) . . ?
C28 C27 C32 117.6(2) . . ?
C32 C27 C6 120.9(2) . . ?
Ce1 C5 H5 126.8 . . ?
C4 C5 Ce1 71.44(12) . . ?
C4 C5 H5 124.0 . . ?
C6 C5 Ce1 69.44(13) . . ?
C6 C5 C4 112.1(2) . . ?
C6 C5 H5 124.0 . . ?
C8 C3 Ce1 64.05(12) . . ?
C8 C3 C15 128.9(2) . . ?
C15 C3 Ce1 128.26(15) . . ?
C2 C3 Ce1 79.57(13) . . ?
C2 C3 C8 106.0(2) . . ?
C2 C3 C15 124.4(2) . . ?
C20 C15 C3 121.8(2) . . ?
C16 C15 C3 120.4(2) . . ?
C16 C15 C20 117.7(2) . . ?
Ce1 C2 H2 124.0 . . ?
C3 C2 Ce1 72.25(12) . . ?
C3 C2 H2 123.9 . . ?
C3 C2 C1 112.2(2) . . ?
C1 C2 Ce1 71.39(12) . . ?
C1 C2 H2 123.9 . . ?
C21 C22 H22 119.6 . . ?
C23 C22 C21 120.7(3) . . ?
C23 C22 H22 119.6 . . ?
C15 C20 H20 119.6 . . ?
C19 C20 C15 120.9(3) . . ?
C19 C20 H20 119.6 . . ?
C27 C6 Ce1 114.07(15) . . ?
C5 C6 Ce1 82.12(13) . . ?
C5 C6 C27 124.5(2) . . ?
C5 C6 C7 106.0(2) . . ?
C7 C6 Ce1 65.60(12) . . ?
C7 C6 C27 129.4(2) . . ?
C10 C11 H11 119.7 . . ?
C12 C11 C10 120.6(3) . . ?
C12 C11 H11 119.7 . . ?
C21 C26 H26 119.2 . . ?
C25 C26 C21 121.5(2) . . ?
C25 C26 H26 119.2 . . ?
C8 C7 Ce1 74.01(13) . . ?
C8 C7 C1 107.85(19) . . ?
C6 C7 Ce1 83.25(13) . . ?
C6 C7 C8 108.1(2) . . ?
C6 C7 C1 137.1(2) . . ?
C1 C7 Ce1 84.84(13) . . ?
C9 C1 Ce1 131.44(15) . . ?
C2 C1 Ce1 80.09(12) . . ?
C2 C1 C9 122.7(2) . . ?
C2 C1 C7 105.7(2) . . ?
C7 C1 Ce1 64.17(12) . . ?
C7 C1 C9 130.1(2) . . ?
C9 C14 H14 119.3 . . ?
C13 C14 C9 121.3(3) . . ?
C13 C14 H14 119.3 . . ?
C27 C28 H28 119.2 . . ?
C29 C28 C27 121.5(2) . . ?
C29 C28 H28 119.2 . . ?
C22 C23 H23 119.7 . . ?
C24 C23 C22 120.6(3) . . ?
C24 C23 H23 119.7 . . ?
C20 C19 H19 119.8 . . ?
C20 C19 C18 120.4(3) . . ?
C18 C19 H19 119.8 . . ?
C27 C32 H32 119.5 . . ?
C31 C32 C27 120.9(3) . . ?
C31 C32 H32 119.5 . . ?
C14 C13 H13 119.8 . . ?
C12 C13 C14 120.3(3) . . ?
C12 C13 H13 119.8 . . ?
C15 C16 H16 119.3 . . ?
C17 C16 C15 121.4(3) . . ?
C17 C16 H16 119.3 . . ?
C26 C25 H25 120.0 . . ?
C24 C25 C26 120.0(3) . . ?
C24 C25 H25 120.0 . . ?
C32 C31 H31 119.6 . . ?
C30 C31 C32 120.7(3) . . ?
C30 C31 H31 119.6 . . ?
C23 C24 H24 120.2 . . ?
C25 C24 C23 119.5(3) . . ?
C25 C24 H24 120.2 . . ?
C16 C17 H17 120.0 . . ?
C18 C17 C16 120.0(3) . . ?
C18 C17 H17 120.0 . . ?
C28 C29 H29 120.0 . . ?
C30 C29 C28 119.9(3) . . ?
C30 C29 H29 120.0 . . ?
C31 C30 C29 119.4(3) . . ?
C31 C30 H30 120.3 . . ?
C29 C30 H30 120.3 . . ?
C19 C18 H18 120.2 . . ?
C17 C18 C19 119.6(3) . . ?
C17 C18 H18 120.2 . . ?
C11 C12 H12 120.3 . . ?
C13 C12 C11 119.3(2) . . ?
C13 C12 H12 120.3 . . ?
O1 C34 H34A 109.9 . . ?
O1 C34 H34B 109.9 . . ?
O1 C34 C35 109.0(3) . . ?
H34A C34 H34B 108.3 . . ?
C35 C34 H34A 109.9 . . ?
C35 C34 H34B 109.9 . . ?
O4 C40 H40A 109.5 . . ?
O4 C40 H40B 109.5 . . ?
O4 C40 H40C 109.5 . . ?
H40A C40 H40B 109.5 . . ?
H40A C40 H40C 109.5 . . ?
H40B C40 H40C 109.5 . . ?
O2 C35 C34 110.2(3) . . ?
O2 C35 H35A 109.6 . . ?
O2 C35 H35B 109.6 . . ?
C34 C35 H35A 109.6 . . ?
C34 C35 H35B 109.6 . . ?
H35A C35 H35B 108.1 . . ?
O1 C33 H33A 109.5 . . ?
O1 C33 H33B 109.5 . . ?
O1 C33 H33C 109.5 . . ?
H33A C33 H33B 109.5 . . ?
H33A C33 H33C 109.5 . . ?
H33B C33 H33C 109.5 . . ?
O2 C36 H36A 109.5 . . ?
O2 C36 H36B 109.5 . . ?
O2 C36 H36C 109.5 . . ?
H36A C36 H36B 109.5 . . ?
H36A C36 H36C 109.5 . . ?
H36B C36 H36C 109.5 . . ?
O3 C37 H37A 109.5 . . ?
O3 C37 H37B 109.5 . . ?
O3 C37 H37C 109.5 . . ?
H37A C37 H37B 109.5 . . ?
H37A C37 H37C 109.5 . . ?
H37B C37 H37C 109.5 . . ?
O4 C39 H39A 109.6 . . ?
O4 C39 H39B 109.6 . . ?
O4 C39 C38 110.2(4) . . ?
H39A C39 H39B 108.1 . . ?
C38 C39 H39A 109.6 . . ?
C38 C39 H39B 109.6 . . ?
O3 C38 C39 110.9(3) . . ?
O3 C38 H38A 109.5 . . ?
O3 C38 H38B 109.5 . . ?
C39 C38 H38A 109.5 . . ?
C39 C38 H38B 109.5 . . ?
H38A C38 H38B 108.0 . . ?

loop_
_geom_bond_atom_site_label_1
_geom_bond_atom_site_label_2
_geom_bond_distance
_geom_bond_site_symmetry_2
_geom_bond_publ_flag
Ce1 C4 2.829(2) . ?
Ce1 C4 2.829(2) 2 ?
Ce1 C8 2.561(2) 2 ?
Ce1 C8 2.561(2) . ?
Ce1 C3 2.839(2) 2 ?
Ce1 C3 2.839(2) . ?
Ce1 C6 2.779(2) 2 ?
Ce1 C6 2.779(2) . ?
Ce1 C7 2.549(2) 2 ?
Ce1 C7 2.549(2) . ?
Ce1 C1 2.820(2) 2 ?
Ce1 C1 2.820(2) . ?
K1 O1 2.760(2) 2_655 ?
K1 O1 2.760(2) . ?
K1 O2 2.855(2) 2_655 ?
K1 O2 2.855(2) . ?
K1 O4 2.907(2) . ?
K1 O4 2.907(2) 2_655 ?
K1 O3 2.752(3) . ?
K1 O3 2.752(3) 2_655 ?
O1 C34 1.421(4) . ?
O1 C33 1.411(5) . ?
O2 C35 1.417(4) . ?
O2 C36 1.426(5) . ?
O4 C40 1.409(4) . ?
O4 C39 1.414(5) . ?
O3 C37 1.421(5) . ?
O3 C38 1.388(5) . ?
C9 C10 1.405(3) . ?
C9 C1 1.462(3) . ?
C9 C14 1.404(3) . ?
C4 C21 1.471(3) . ?
C4 C8 1.452(3) . ?
C4 C5 1.418(3) . ?
C10 H10 0.9500 . ?
C10 C11 1.392(4) . ?
C21 C22 1.398(3) . ?
C21 C26 1.403(3) . ?
C8 C3 1.453(3) . ?
C8 C7 1.448(3) . ?
C27 C6 1.474(3) . ?
C27 C28 1.399(4) . ?
C27 C32 1.401(3) . ?
C5 H5 0.9500 . ?
C5 C6 1.414(3) . ?
C3 C15 1.459(3) . ?
C3 C2 1.407(3) . ?
C15 C20 1.408(3) . ?
C15 C16 1.398(4) . ?
C2 H2 0.9500 . ?
C2 C1 1.421(3) . ?
C22 H22 0.9500 . ?
C22 C23 1.394(4) . ?
C20 H20 0.9500 . ?
C20 C19 1.385(4) . ?
C6 C7 1.448(3) . ?
C11 H11 0.9500 . ?
C11 C12 1.390(4) . ?
C26 H26 0.9500 . ?
C26 C25 1.388(4) . ?
C7 C1 1.458(3) . ?
C14 H14 0.9500 . ?
C14 C13 1.389(4) . ?
C28 H28 0.9500 . ?
C28 C29 1.391(4) . ?
C23 H23 0.9500 . ?
C23 C24 1.387(4) . ?
C19 H19 0.9500 . ?
C19 C18 1.389(5) . ?
C32 H32 0.9500 . ?
C32 C31 1.390(4) . ?
C13 H13 0.9500 . ?
C13 C12 1.387(4) . ?
C16 H16 0.9500 . ?
C16 C17 1.388(4) . ?
C25 H25 0.9500 . ?
C25 C24 1.385(4) . ?
C31 H31 0.9500 . ?
C31 C30 1.383(5) . ?
C24 H24 0.9500 . ?
C17 H17 0.9500 . ?
C17 C18 1.387(5) . ?
C29 H29 0.9500 . ?
C29 C30 1.390(4) . ?
C30 H30 0.9500 . ?
C18 H18 0.9500 . ?
C12 H12 0.9500 . ?
C34 H34A 0.9900 . ?
C34 H34B 0.9900 . ?
C34 C35 1.491(6) . ?
C40 H40A 0.9800 . ?
C40 H40B 0.9800 . ?
C40 H40C 0.9800 . ?
C35 H35A 0.9900 . ?
C35 H35B 0.9900 . ?
C33 H33A 0.9800 . ?
C33 H33B 0.9800 . ?
C33 H33C 0.9800 . ?
C36 H36A 0.9800 . ?
C36 H36B 0.9800 . ?
C36 H36C 0.9800 . ?
C37 H37A 0.9800 . ?
C37 H37B 0.9800 . ?
C37 H37C 0.9800 . ?
C39 H39A 0.9900 . ?
C39 H39B 0.9900 . ?
C39 C38 1.493(7) . ?
C38 H38A 0.9900 . ?
C38 H38B 0.9900 . ?

loop_
_geom_torsion_atom_site_label_1
_geom_torsion_atom_site_label_2
_geom_torsion_atom_site_label_3
_geom_torsion_atom_site_label_4
_geom_torsion
_geom_torsion_site_symmetry_1
_geom_torsion_site_symmetry_2
_geom_torsion_site_symmetry_3
_geom_torsion_site_symmetry_4
_geom_torsion_publ_flag
Ce1 C4 C21 C22 -143.9(2) . . . . ?
Ce1 C4 C21 C26 33.8(3) . . . . ?
Ce1 C4 C8 C3 -77.2(3) . . . . ?
Ce1 C4 C8 C7 70.31(15) . . . . ?
Ce1 C4 C5 C6 -57.59(17) . . . . ?
Ce1 C8 C3 C15 -119.5(2) . . . . ?
Ce1 C8 C3 C2 69.55(16) . . . . ?
Ce1 C8 C7 C6 77.16(16) . . . . ?
Ce1 C8 C7 C1 -79.01(16) . . . . ?
Ce1 C5 C6 C27 113.9(2) . . . . ?
Ce1 C5 C6 C7 -61.74(15) . . . . ?
Ce1 C3 C15 C20 76.5(3) . . . . ?
Ce1 C3 C15 C16 -106.7(2) . . . . ?
Ce1 C3 C2 C1 60.47(16) . . . . ?
Ce1 C2 C1 C9 -133.4(2) . . . . ?
Ce1 C2 C1 C7 59.44(14) . . . . ?
Ce1 C6 C7 C8 -70.70(15) . . . . ?
Ce1 C6 C7 C1 74.9(3) . . . . ?
Ce1 C7 C1 C9 123.6(2) . . . . ?
Ce1 C7 C1 C2 -70.47(16) . . . . ?
K1 O1 C34 C35 48.2(3) . . . . ?
K1 O2 C35 C34 44.9(4) . . . . ?
K1 O4 C39 C38 56.9(4) . . . . ?
K1 O3 C38 C39 28.3(6) . . . . ?
O1 C34 C35 O2 -61.3(4) . . . . ?
O4 C39 C38 O3 -58.2(6) . . . . ?
C9 C10 C11 C12 0.1(4) . . . . ?
C9 C14 C13 C12 0.4(4) . . . . ?
C4 C21 C22 C23 178.7(3) . . . . ?
C4 C21 C26 C25 -177.7(2) . . . . ?
C4 C8 C3 Ce1 77.1(3) . . . . ?
C4 C8 C3 C15 -42.4(4) . . . . ?
C4 C8 C3 C2 146.6(3) . . . . ?
C4 C8 C7 Ce1 -78.59(16) . . . . ?
C4 C8 C7 C6 -1.4(3) . . . . ?
C4 C8 C7 C1 -157.60(19) . . . . ?
C4 C5 C6 Ce1 58.73(17) . . . . ?
C4 C5 C6 C27 172.6(2) . . . . ?
C4 C5 C6 C7 -3.0(3) . . . . ?
C10 C9 C1 Ce1 -69.0(3) . . . . ?
C10 C9 C1 C2 38.1(3) . . . . ?
C10 C9 C1 C7 -158.1(2) . . . . ?
C10 C9 C14 C13 -0.6(4) . . . . ?
C10 C11 C12 C13 -0.4(4) . . . . ?
C21 C4 C8 Ce1 108.6(2) . . . . ?
C21 C4 C8 C3 31.4(4) . . . . ?
C21 C4 C8 C7 178.9(2) . . . . ?
C21 C4 C5 Ce1 -119.6(2) . . . . ?
C21 C4 C5 C6 -177.2(2) . . . . ?
C21 C22 C23 C24 -1.1(5) . . . . ?
C21 C26 C25 C24 -1.0(4) . . . . ?
C8 C4 C21 C22 135.8(3) . . . . ?
C8 C4 C21 C26 -46.6(4) . . . . ?
C8 C4 C5 Ce1 59.72(14) . . . . ?
C8 C4 C5 C6 2.1(3) . . . . ?
C8 C3 C15 C20 162.0(2) . . . . ?
C8 C3 C15 C16 -21.3(4) . . . . ?
C8 C3 C2 Ce1 -58.94(14) . . . . ?
C8 C3 C2 C1 1.5(3) . . . . ?
C8 C7 C1 Ce1 71.36(15) . . . . ?
C8 C7 C1 C9 -165.0(2) . . . . ?
C8 C7 C1 C2 0.9(2) . . . . ?
C27 C6 C7 Ce1 -102.0(2) . . . . ?
C27 C6 C7 C8 -172.7(2) . . . . ?
C27 C6 C7 C1 -27.0(4) . . . . ?
C27 C28 C29 C30 1.0(4) . . . . ?
C27 C32 C31 C30 1.2(4) . . . . ?
C5 C4 C21 C22 -45.0(3) . . . . ?
C5 C4 C21 C26 132.6(3) . . . . ?
C5 C4 C8 Ce1 -70.68(16) . . . . ?
C5 C4 C8 C3 -147.9(3) . . . . ?
C5 C4 C8 C7 -0.4(2) . . . . ?
C5 C6 C7 Ce1 73.35(16) . . . . ?
C5 C6 C7 C8 2.7(3) . . . . ?
C5 C6 C7 C1 148.3(3) . . . . ?
C3 C8 C7 Ce1 79.02(16) . . . . ?
C3 C8 C7 C6 156.18(19) . . . . ?
C3 C8 C7 C1 0.0(2) . . . . ?
C3 C15 C20 C19 177.0(2) . . . . ?
C3 C15 C16 C17 -177.4(3) . . . . ?
C3 C2 C1 Ce1 -60.97(17) . . . . ?
C3 C2 C1 C9 165.7(2) . . . . ?
C3 C2 C1 C7 -1.5(3) . . . . ?
C15 C3 C2 Ce1 129.6(2) . . . . ?
C15 C3 C2 C1 -170.0(2) . . . . ?
C15 C20 C19 C18 0.4(4) . . . . ?
C15 C16 C17 C18 0.3(5) . . . . ?
C2 C3 C15 C20 -28.5(3) . . . . ?
C2 C3 C15 C16 148.2(2) . . . . ?
C22 C21 C26 C25 0.0(4) . . . . ?
C22 C23 C24 C25 0.2(5) . . . . ?
C20 C15 C16 C17 -0.6(4) . . . . ?
C20 C19 C18 C17 -0.7(5) . . . . ?
C6 C27 C28 C29 177.3(2) . . . . ?
C6 C27 C32 C31 -178.5(2) . . . . ?
C6 C7 C1 Ce1 -74.3(3) . . . . ?
C6 C7 C1 C9 49.3(4) . . . . ?
C6 C7 C1 C2 -144.8(3) . . . . ?
C26 C21 C22 C23 1.0(4) . . . . ?
C26 C25 C24 C23 0.8(5) . . . . ?
C7 C8 C3 Ce1 -70.45(15) . . . . ?
C7 C8 C3 C15 170.1(2) . . . . ?
C7 C8 C3 C2 -0.9(2) . . . . ?
C1 C9 C10 C11 -176.1(2) . . . . ?
C1 C9 C14 C13 175.9(2) . . . . ?
C14 C9 C10 C11 0.4(3) . . . . ?
C14 C9 C1 Ce1 114.5(2) . . . . ?
C14 C9 C1 C2 -138.3(2) . . . . ?
C14 C9 C1 C7 25.5(4) . . . . ?
C14 C13 C12 C11 0.1(4) . . . . ?
C28 C27 C6 Ce1 -46.3(3) . . . . ?
C28 C27 C6 C5 -143.4(2) . . . . ?
C28 C27 C6 C7 31.1(4) . . . . ?
C28 C27 C32 C31 -1.6(4) . . . . ?
C28 C29 C30 C31 -1.4(4) . . . . ?
C32 C27 C6 Ce1 130.5(2) . . . . ?
C32 C27 C6 C5 33.3(3) . . . . ?
C32 C27 C6 C7 -152.1(2) . . . . ?
C32 C27 C28 C29 0.5(4) . . . . ?
C32 C31 C30 C29 0.3(4) . . . . ?
C16 C15 C20 C19 0.2(4) . . . . ?
C16 C17 C18 C19 0.4(5) . . . . ?
C40 O4 C39 C38 -168.5(4) . . . . ?
C33 O1 C34 C35 -167.4(3) . . . . ?
C36 O2 C35 C34 -178.1(3) . . . . ?
C37 O3 C38 C39 -176.3(4) . . . . ?

loop_
_exptl_oxdiff_crystal_face_indexfrac_h
_exptl_oxdiff_crystal_face_indexfrac_k
_exptl_oxdiff_crystal_face_indexfrac_l
_exptl_oxdiff_crystal_face_x
_exptl_oxdiff_crystal_face_y
_exptl_oxdiff_crystal_face_z
1.0002 -0.0013 -2.0025 0.0350 0.1581 0.0462
-1.0002 0.0013 2.0025 -0.0350 -0.1581 -0.0462
1.0010 -0.0010 0.0010 0.0879 0.0242 0.0347
-1.0010 0.0010 -0.0010 -0.0879 -0.0242 -0.0347
2.0049 0.9971 0.0011 0.1289 0.0176 0.2098
2.0082 1.9963 1.0019 0.1084 -0.0800 0.3445
-1.0064 -1.9969 1.0027 0.0324 -0.0297 -0.3213
2.0024 -0.0017 1.0038 0.2022 -0.0186 0.0636
0.0062 1.9983 0.9998 -0.0674 -0.1284 0.2751
-1.0014 0.0008 -1.0028 -0.1144 0.0428 -0.0289
